data_1547792
loop_
_publ_author_name
'Morris, Danny S.'
'van Rees, Karlotta'
'Curcio, Massimiliano'
'Cokoja, Mirza'
'K\"uhn, Fritz E.'
'Duarte, Fernanda'
'Love, Jason B.'

_publ_section_title
;
 Deoxydehydration of vicinal diols and polyols catalyzed by pyridinium
 perrhenate salts
;
_journal_name_full 'Catal. Sci. Technol.'
_journal_paper_doi 10.1039/C7CY01728F
_journal_year 2017
_chemical_formula_moiety 'O4 Re, C6 H16 N'
_chemical_formula_sum 'C6 H16 N O4 Re'
_chemical_formula_weight 352.40
_space_group_crystal_system monoclinic
_space_group_IT_number 14
_space_group_name_Hall '-P 2ybc'
_space_group_name_H-M_alt 'P 1 21/c 1'
_symmetry_space_group_name_Hall '-P 2ybc'
_symmetry_space_group_name_H-M 'P 1 21/c 1'
_atom_sites_solution_hydrogens geom
_atom_sites_solution_primary direct
_audit_creation_date 2015-03-19
_audit_creation_method
;
Olex2 1.2
(compiled 2015.01.26 svn.r3150 for OlexSys, GUI svn.r4998)
;
_audit_update_record
;
2017-08-14 deposited with the CCDC.
2017-10-12 downloaded from the CCDC.
;
_cell_angle_alpha 90
_cell_angle_beta 107.339(3)
_cell_angle_gamma 90
_cell_formula_units_Z 4
_cell_length_a 14.9581(4)
_cell_length_b 7.55701(20)
_cell_length_c 9.3623(3)
_cell_measurement_reflns_used 8250
_cell_measurement_temperature 100(2)
_cell_measurement_theta_max 29.9090
_cell_measurement_theta_min 3.4990
_cell_volume 1010.21(5)
_computing_cell_refinement
;
CrysAlisPro, Agilent Technologies,
Version 1.171.37.34 (release 22-05-2014 CrysAlis171 .NET)
(compiled May 22 2014,16:03:01)
;
_computing_data_collection
;
CrysAlisPro, Agilent Technologies,
Version 1.171.37.34 (release 22-05-2014 CrysAlis171 .NET)
(compiled May 22 2014,16:03:01)
;
_computing_data_reduction
;
CrysAlisPro, Agilent Technologies,
Version 1.171.37.34 (release 22-05-2014 CrysAlis171 .NET)
(compiled May 22 2014,16:03:01)
;
_computing_molecular_graphics 'Olex2 (Dolomanov et al., 2009)'
_computing_publication_material 'Olex2 (Dolomanov et al., 2009)'
_computing_structure_refinement 'ShelXL (Sheldrick, 2008)'
_computing_structure_solution 'ShelXT (Sheldrick, 2015)'
_diffrn_ambient_temperature 100
_diffrn_detector 'CCD plate'
_diffrn_detector_area_resol_mean 16.1042
_diffrn_detector_type Eos
_diffrn_measured_fraction_theta_full 0.999
_diffrn_measured_fraction_theta_max 0.999
_diffrn_measurement_details
;
#__ type_ start__ end____ width___ exp.time_
  1 omega  -25.00   23.00   1.0000   22.5000
omega____ theta____ kappa____ phi______ frames
    -      -19.2955  -99.0000  -60.0000 48

#__ type_ start__ end____ width___ exp.time_
  2 omega  -47.00   43.00   1.0000   22.5000
omega____ theta____ kappa____ phi______ frames
    -       21.9518  -57.0000  150.0000 90

#__ type_ start__ end____ width___ exp.time_
  3 omega  -51.00   95.00   1.0000   22.5000
omega____ theta____ kappa____ phi______ frames
    -       21.9518    0.0000 -150.0000 146

#__ type_ start__ end____ width___ exp.time_
  4 omega   34.00   98.00   1.0000   22.5000
omega____ theta____ kappa____ phi______ frames
    -       21.9518  179.0000    0.0000 64

#__ type_ start__ end____ width___ exp.time_
  5 omega  -89.00   11.00   1.0000   22.5000
omega____ theta____ kappa____ phi______ frames
    -      -19.2955  -77.0000  -30.0000 100

#__ type_ start__ end____ width___ exp.time_
  6 omega  -25.00   23.00   1.0000   22.5000
omega____ theta____ kappa____ phi______ frames
    -      -19.2955  -99.0000   90.0000 48

#__ type_ start__ end____ width___ exp.time_
  7 omega  -25.00   23.00   1.0000   22.5000
omega____ theta____ kappa____ phi______ frames
    -      -19.2955  -99.0000 -180.0000 48

#__ type_ start__ end____ width___ exp.time_
  8 omega   -4.00   94.00   1.0000   22.5000
omega____ theta____ kappa____ phi______ frames
    -       21.9518   37.0000  -90.0000 98

#__ type_ start__ end____ width___ exp.time_
  9 omega  -25.00   64.00   1.0000   22.5000
omega____ theta____ kappa____ phi______ frames
    -       21.9518  -99.0000    0.0000 89

#__ type_ start__ end____ width___ exp.time_
 10 omega  -51.00   48.00   1.0000   22.5000
omega____ theta____ kappa____ phi______ frames
    -       21.9518  -37.0000   30.0000 99

#__ type_ start__ end____ width___ exp.time_
 11 omega  -25.00   22.00   1.0000   22.5000
omega____ theta____ kappa____ phi______ frames
    -       21.9518  -99.0000 -180.0000 47

#__ type_ start__ end____ width___ exp.time_
 12 omega    1.00   91.00   1.0000   22.5000
omega____ theta____ kappa____ phi______ frames
    -       21.9518   57.0000   60.0000 90
;
_diffrn_measurement_device 'four-circle diffractometer'
_diffrn_measurement_device_type 'Xcalibur, Eos'
_diffrn_measurement_method '\w scans'
_diffrn_orient_matrix_UB_11 -0.0478456000
_diffrn_orient_matrix_UB_12 -0.0037345000
_diffrn_orient_matrix_UB_13 -0.0026103000
_diffrn_orient_matrix_UB_21 0.0051087000
_diffrn_orient_matrix_UB_22 0.0805622000
_diffrn_orient_matrix_UB_23 0.0404976000
_diffrn_orient_matrix_UB_31 -0.0123445000
_diffrn_orient_matrix_UB_32 0.0479822000
_diffrn_orient_matrix_UB_33 -0.0682165000
_diffrn_radiation_monochromator graphite
_diffrn_radiation_probe x-ray
_diffrn_radiation_type MoK\a
_diffrn_radiation_wavelength 0.71073
_diffrn_reflns_av_R_equivalents 0.0437
_diffrn_reflns_av_unetI/netI 0.0205
_diffrn_reflns_Laue_measured_fraction_full 0.999
_diffrn_reflns_Laue_measured_fraction_max 0.999
_diffrn_reflns_limit_h_max 19
_diffrn_reflns_limit_h_min -19
_diffrn_reflns_limit_k_max 9
_diffrn_reflns_limit_k_min -9
_diffrn_reflns_limit_l_max 12
_diffrn_reflns_limit_l_min -12
_diffrn_reflns_number 18942
_diffrn_reflns_point_group_measured_fraction_full 0.999
_diffrn_reflns_point_group_measured_fraction_max 0.999
_diffrn_reflns_theta_full 25.242
_diffrn_reflns_theta_max 27.480
_diffrn_reflns_theta_min 3.050
_diffrn_source 'Enhance (Mo) X-ray Source'
_exptl_absorpt_coefficient_mu 12.009
_exptl_absorpt_correction_T_max 0.994
_exptl_absorpt_correction_T_min 0.950
_exptl_absorpt_correction_type analytical
_exptl_absorpt_process_details
;
CrysAlisPro, Agilent Technologies,
Version 1.171.37.34 (release 22-05-2014 CrysAlis171 .NET)
(compiled May 22 2014,16:03:01)
Analytical numeric absorption correction using a multifaceted crystal
            model based on expressions derived by R.C. Clark & J.S. Reid.
(Clark, R. C. & Reid, J. S. (1995). Acta Cryst. A51, 887-897)
Empirical absorption correction using spherical harmonics,
 implemented in SCALE3 ABSPACK scaling algorithm.
;
_exptl_crystal_colour colourless
_exptl_crystal_colour_primary colourless
_exptl_crystal_density_diffrn 2.317
_exptl_crystal_description needle
_exptl_crystal_F_000 664
_exptl_crystal_size_max 0.8106
_exptl_crystal_size_mid 0.1121
_exptl_crystal_size_min 0.0566
_refine_diff_density_max 0.696
_refine_diff_density_min -1.015
_refine_diff_density_rms 0.121
_refine_ls_extinction_method none
_refine_ls_goodness_of_fit_ref 1.089
_refine_ls_hydrogen_treatment constr
_refine_ls_matrix_type full
_refine_ls_number_parameters 111
_refine_ls_number_reflns 2314
_refine_ls_number_restraints 0
_refine_ls_restrained_S_all 1.089
_refine_ls_R_factor_all 0.0189
_refine_ls_R_factor_gt 0.0161
_refine_ls_shift/su_max 0.003
_refine_ls_shift/su_mean 0.000
_refine_ls_structure_factor_coef Fsqd
_refine_ls_weighting_details 'w=1/[\s^2^(Fo^2^)+(0.0190P)^2^] where P=(Fo^2^+2Fc^2^)/3'
_refine_ls_weighting_scheme calc
_refine_ls_wR_factor_gt 0.0367
_refine_ls_wR_factor_ref 0.0375
_reflns_Friedel_coverage 0.000
_reflns_number_gt 2147
_reflns_number_total 2314
_reflns_threshold_expression 'I > 2\s(I)'
_cod_data_source_file c7cy01728f2.cif
_cod_data_source_block j15022
_cod_database_code 1547792
_chemical_oxdiff_formula 'C6 H16 N1 O4 Re'
_shelx_space_group_comment
;
The symmetry employed for this shelxl refinement is uniquely defined
by the following loop, which should always be used as a source of
symmetry information in preference to the above space-group names.
They are only intended as comments.
;
_reflns_odcompleteness_completeness 99.80
_reflns_odcompleteness_iscentric 1
_reflns_odcompleteness_theta 27.42
_olex2_refinement_description
;
1. Fixed Uiso
 At 1.2 times of:
  All C(H,H) groups, All N(H,H,H) groups
 At 1.5 times of:
  All C(H,H,H) groups
2.a Secondary CH2 refined with riding coordinates:
 C007(H00A,H00B), C008(H00C,H00D), C009(H00E,H00F), C00A(H00G,H00H), C00B(H00I,
 H00J)
2.b Idealised Me refined as rotating group:
 C00C(H00K,H00L,H00M), N1(H1A,H1B,H1C)
;
_shelx_shelxl_version_number 2014/7
_olex2_submission_special_instructions 'No special instructions were received'

loop_
_space_group_symop_operation_xyz
'x, y, z'
'-x, y+1/2, -z+1/2'
'-x, -y, -z'
'x, -y-1/2, z-1/2'

loop_
_atom_site_label
_atom_site_type_symbol
_atom_site_fract_x
_atom_site_fract_y
_atom_site_fract_z
_atom_site_U_iso_or_equiv
_atom_site_adp_type
_atom_site_occupancy
_atom_site_site_symmetry_order
_atom_site_calc_flag
_atom_site_refinement_flags_posn
Re01 Re 0.90462(2) 0.27920(2) 0.70079(2) 0.01369(5) Uani 1 1 d .
O002 O 0.90853(15) 0.3391(3) 0.5255(2) 0.0263(5) Uani 1 1 d .
O004 O 1.01801(17) 0.2485(3) 0.8111(3) 0.0315(6) Uani 1 1 d .
O005 O 0.84164(15) 0.0860(3) 0.6877(2) 0.0264(5) Uani 1 1 d .
O006 O 0.85014(16) 0.4474(3) 0.7674(2) 0.0303(5) Uani 1 1 d .
C007 C 0.7744(2) 0.7816(4) 0.9347(3) 0.0184(6) Uani 1 1 d .
H00A H 0.7706 0.8847 0.9978 0.022 Uiso 1 1 calc R
H00B H 0.7743 0.6729 0.9937 0.022 Uiso 1 1 calc R
C008 C 0.6902(2) 0.7805(4) 0.7962(3) 0.0190(6) Uani 1 1 d .
H00C H 0.6933 0.6754 0.7347 0.023 Uiso 1 1 calc R
H00D H 0.6916 0.8872 0.7357 0.023 Uiso 1 1 calc R
C009 C 0.5112(2) 0.7763(4) 0.6993(4) 0.0239(7) Uani 1 1 d .
H00E H 0.5125 0.8824 0.6379 0.029 Uiso 1 1 calc R
H00F H 0.5131 0.6708 0.6377 0.029 Uiso 1 1 calc R
C00A C 0.5985(2) 0.7769(4) 0.8364(4) 0.0222(7) Uani 1 1 d .
H00G H 0.5961 0.8816 0.8987 0.027 Uiso 1 1 calc R
H00H H 0.5975 0.6700 0.8971 0.027 Uiso 1 1 calc R
C00B C 0.4195(2) 0.7750(5) 0.7403(4) 0.0286(8) Uani 1 1 d .
H00I H 0.4181 0.6689 0.8016 0.034 Uiso 1 1 calc R
H00J H 0.4175 0.8806 0.8020 0.034 Uiso 1 1 calc R
C00C C 0.3330(3) 0.7747(5) 0.6032(4) 0.0330(9) Uani 1 1 d .
H00K H 0.3338 0.6690 0.5429 0.049 Uiso 1 1 calc GR
H00L H 0.3333 0.8808 0.5432 0.049 Uiso 1 1 calc GR
H00M H 0.2765 0.7739 0.6356 0.049 Uiso 1 1 calc GR
N1 N 0.86331(17) 0.7908(3) 0.8930(3) 0.0160(5) Uani 1 1 d .
H1A H 0.8627 0.8891 0.8365 0.019 Uiso 1 1 calc GR
H1B H 0.8685 0.6927 0.8395 0.019 Uiso 1 1 calc GR
H1C H 0.9129 0.7961 0.9775 0.019 Uiso 1 1 calc GR

loop_
_atom_site_aniso_label
_atom_site_aniso_U_11
_atom_site_aniso_U_22
_atom_site_aniso_U_33
_atom_site_aniso_U_23
_atom_site_aniso_U_13
_atom_site_aniso_U_12
Re01 0.01250(7) 0.01389(7) 0.01445(7) 0.00025(4) 0.00363(5) 0.00051(4)
O002 0.0303(12) 0.0292(12) 0.0194(11) 0.0037(10) 0.0076(9) -0.0015(11)
O004 0.0178(12) 0.0521(17) 0.0233(12) 0.0062(10) 0.0042(10) -0.0009(10)
O005 0.0333(13) 0.0199(12) 0.0244(11) 0.0012(9) 0.0060(9) -0.0049(10)
O006 0.0412(14) 0.0158(12) 0.0407(13) -0.0016(10) 0.0224(11) 0.0048(10)
C007 0.0135(14) 0.0221(16) 0.0199(15) -0.0011(11) 0.0054(12) -0.0001(12)
C008 0.0130(14) 0.0237(17) 0.0196(15) 0.0004(11) 0.0037(12) -0.0002(12)
C009 0.0164(16) 0.0237(17) 0.0294(17) 0.0005(13) 0.0033(14) -0.0002(13)
C00A 0.0147(16) 0.0249(18) 0.0264(16) 0.0002(12) 0.0052(13) -0.0014(12)
C00B 0.0171(16) 0.029(2) 0.0383(19) -0.0015(14) 0.0059(15) 0.0002(13)
C00C 0.0156(16) 0.038(2) 0.042(2) -0.0033(16) 0.0035(16) 0.0004(14)
N1 0.0136(12) 0.0162(13) 0.0174(12) -0.0008(9) 0.0032(10) 0.0014(10)

loop_
_atom_type_symbol
_atom_type_description
_atom_type_scat_dispersion_real
_atom_type_scat_dispersion_imag
_atom_type_scat_source
C C 0.0033 0.0016 'International Tables Vol C Tables 4.2.6.8 and 6.1.1.4'
H H 0.0000 0.0000 'International Tables Vol C Tables 4.2.6.8 and 6.1.1.4'
N N 0.0061 0.0033 'International Tables Vol C Tables 4.2.6.8 and 6.1.1.4'
O O 0.0106 0.0060 'International Tables Vol C Tables 4.2.6.8 and 6.1.1.4'
Re Re -1.0185 7.2310 'International Tables Vol C Tables 4.2.6.8 and 6.1.1.4'

loop_
_exptl_crystal_face_index_h
_exptl_crystal_face_index_k
_exptl_crystal_face_index_l
_exptl_crystal_face_perp_dist
_exptl_oxdiff_crystal_face_indexfrac_h
_exptl_oxdiff_crystal_face_indexfrac_k
_exptl_oxdiff_crystal_face_indexfrac_l
_exptl_oxdiff_crystal_face_x
_exptl_oxdiff_crystal_face_y
_exptl_oxdiff_crystal_face_z
5 -10 0 0.0518 5.0000 -10.0000 -0.0000 -0.2019 -0.7801 -0.5415
-3 0 13 0.4095 -3.0000 0.0000 13.0000 0.1096 0.5111 -0.8498
20 0 0 0.0151 20.0000 0.0000 0.0000 -0.9569 0.1022 -0.2469
20 1 -1 0.0283 20.0000 1.0000 -1.0000 -0.9580 0.1422 -0.1307
-20 -1 1 0.0283 -20.0000 -1.0000 1.0000 0.9580 -0.1422 0.1307
-1 -11 0 0.0514 -1.0000 -11.0000 -0.0000 0.0889 -0.8913 -0.5155
1 11 0 0.0514 1.0000 11.0000 0.0000 -0.0889 0.8913 0.5155
0 0 13 0.3879 -0.0000 0.0000 13.0000 -0.0339 0.5265 -0.8868
0 0 -13 0.3879 0.0000 -0.0000 -13.0000 0.0339 -0.5265 0.8868

loop_
_geom_angle_atom_site_label_1
_geom_angle_atom_site_label_2
_geom_angle_atom_site_label_3
_geom_angle
O002 Re01 O005 109.18(10)
O002 Re01 O006 107.78(11)
O004 Re01 O002 107.50(11)
O004 Re01 O005 110.44(11)
O004 Re01 O006 111.75(11)
O005 Re01 O006 110.09(11)
H00A C007 H00B 108.1
C008 C007 H00A 109.5
C008 C007 H00B 109.5
N1 C007 H00A 109.5
N1 C007 H00B 109.5
N1 C007 C008 110.8(3)
C007 C008 H00C 109.3
C007 C008 H00D 109.3
C007 C008 C00A 111.6(3)
H00C C008 H00D 108.0
C00A C008 H00C 109.3
C00A C008 H00D 109.3
H00E C009 H00F 107.8
C00A C009 H00E 109.0
C00A C009 H00F 109.0
C00B C009 H00E 109.0
C00B C009 H00F 109.0
C00B C009 C00A 113.1(3)
C008 C00A C009 113.4(3)
C008 C00A H00G 108.9
C008 C00A H00H 108.9
C009 C00A H00G 108.9
C009 C00A H00H 108.9
H00G C00A H00H 107.7
C009 C00B H00I 109.0
C009 C00B H00J 109.0
H00I C00B H00J 107.8
C00C C00B C009 112.8(3)
C00C C00B H00I 109.0
C00C C00B H00J 109.0
C00B C00C H00K 109.5
C00B C00C H00L 109.5
C00B C00C H00M 109.5
H00K C00C H00L 109.5
H00K C00C H00M 109.5
H00L C00C H00M 109.5
C007 N1 H1A 109.5
C007 N1 H1B 109.5
C007 N1 H1C 109.5
H1A N1 H1B 109.5
H1A N1 H1C 109.5
H1B N1 H1C 109.5

loop_
_geom_bond_atom_site_label_1
_geom_bond_atom_site_label_2
_geom_bond_distance
Re01 O002 1.720(2)
Re01 O004 1.718(2)
Re01 O005 1.722(2)
Re01 O006 1.724(2)
C007 H00A 0.9900
C007 H00B 0.9900
C007 C008 1.515(4)
C007 N1 1.495(4)
C008 H00C 0.9900
C008 H00D 0.9900
C008 C00A 1.527(4)
C009 H00E 0.9900
C009 H00F 0.9900
C009 C00A 1.534(4)
C009 C00B 1.531(5)
C00A H00G 0.9900
C00A H00H 0.9900
C00B H00I 0.9900
C00B H00J 0.9900
C00B C00C 1.527(5)
C00C H00K 0.9800
C00C H00L 0.9800
C00C H00M 0.9800
N1 H1A 0.9100
N1 H1B 0.9100
N1 H1C 0.9100
